data_7039720
loop_
_publ_author_name
'Sroor, Farid M.'
'Hrib, Cristian G.'
'Liebing, Phil'
'Hilfert, Liane'
'Busse, Sabine'
'Edelmann, Frank T.'

_publ_section_title
;
 Five different types of \h(8)-cyclooctatetraenyl-lanthanide half-sandwich
 complexes from one ligand set, including a &quot;giant neodymium
 wheel&quot;.
;
_journal_issue 34
_journal_name_full 'Dalton transactions (Cambridge, England : 2003)'
_journal_page_first 13332
_journal_page_last 13346
_journal_paper_doi 10.1039/c6dt01974a
_journal_volume 45
_journal_year 2016
_chemical_formula_sum 'C40 H54 Ce2 N4'
_chemical_formula_weight 871.11
_chemical_name_systematic
; 
 ? 
;
_space_group_IT_number 14
_symmetry_cell_setting monoclinic
_symmetry_space_group_name_Hall '-P 2ybc'
_symmetry_space_group_name_H-M 'P 1 21/c 1'
_atom_sites_solution_hydrogens geom
_atom_sites_solution_primary direct
_atom_sites_solution_secondary difmap
_audit_creation_method SHELXL-97
_audit_update_record
;
2015-04-01 deposited with the CCDC.
2016-06-28 downloaded from the CCDC.
;
_cell_angle_alpha 90.00
_cell_angle_beta 99.8124(9)
_cell_angle_gamma 90.00
_cell_formula_units_Z 4
_cell_length_a 19.23876(16)
_cell_length_b 19.87633(16)
_cell_length_c 9.97581(10)
_cell_measurement_reflns_used 53892
_cell_measurement_temperature 100(2)
_cell_measurement_theta_max 75.5320
_cell_measurement_theta_min 3.1910
_cell_volume 3758.90(6)
_computing_cell_refinement
; 
CrysAlisPro, Agilent Technologies, 
Version 1.171.36.28 (release 01-02-2013 CrysAlis171 .NET) 
(compiled Feb  1 2013,16:14:44) 
;
_computing_data_collection
; 
CrysAlisPro, Agilent Technologies, 
Version 1.171.36.28 (release 01-02-2013 CrysAlis171 .NET) 
(compiled Feb  1 2013,16:14:44) 
;
_computing_data_reduction
; 
CrysAlisPro, Agilent Technologies, 
Version 1.171.36.28 (release 01-02-2013 CrysAlis171 .NET) 
(compiled Feb  1 2013,16:14:44) 
;
_computing_molecular_graphics 'Bruker XP'
_computing_publication_material SHELXL-97
_computing_structure_refinement 'SHELXL-97 (Sheldrick, 1997)'
_computing_structure_solution 'SHELXS-97 (Sheldrick, 1990)'
_diffrn_ambient_temperature 100(2)
_diffrn_detector_area_resol_mean 10.3543
_diffrn_measured_fraction_theta_full 0.996
_diffrn_measured_fraction_theta_max 0.996
_diffrn_measurement_device_type 'Xcalibur, Atlas, Nova'
_diffrn_measurement_method '\w scans'
_diffrn_radiation_monochromator graphite
_diffrn_radiation_source 'fine-focus sealed tube'
_diffrn_radiation_type CuK\a
_diffrn_radiation_wavelength 1.54184
_diffrn_reflns_av_R_equivalents 0.0744
_diffrn_reflns_av_sigmaI/netI 0.0217
_diffrn_reflns_limit_h_max 24
_diffrn_reflns_limit_h_min -24
_diffrn_reflns_limit_k_max 24
_diffrn_reflns_limit_k_min -24
_diffrn_reflns_limit_l_max 10
_diffrn_reflns_limit_l_min -12
_diffrn_reflns_number 157545
_diffrn_reflns_theta_full 75.90
_diffrn_reflns_theta_max 75.90
_diffrn_reflns_theta_min 3.22
_exptl_absorpt_coefficient_mu 18.699
_exptl_absorpt_correction_T_max 0.4000
_exptl_absorpt_correction_T_min 0.0775
_exptl_absorpt_correction_type multi-scan
_exptl_absorpt_process_details
; 
CrysAlisPro, Agilent Technologies, 
Version 1.171.36.28 (release 01-02-2013 CrysAlis171 .NET) 
(compiled Feb  1 2013,16:14:44) 
;
_exptl_crystal_colour green
_exptl_crystal_density_diffrn 1.539
_exptl_crystal_density_method 'not measured'
_exptl_crystal_description needle
_exptl_crystal_F_000 1752
_exptl_crystal_size_max 0.28
_exptl_crystal_size_mid 0.08
_exptl_crystal_size_min 0.06
_refine_diff_density_max 1.229
_refine_diff_density_min -1.555
_refine_diff_density_rms 0.123
_refine_ls_extinction_method none
_refine_ls_goodness_of_fit_ref 1.130
_refine_ls_hydrogen_treatment constr
_refine_ls_matrix_type full
_refine_ls_number_parameters 441
_refine_ls_number_reflns 7809
_refine_ls_number_restraints 54
_refine_ls_restrained_S_all 1.160
_refine_ls_R_factor_all 0.0462
_refine_ls_R_factor_gt 0.0442
_refine_ls_shift/su_max 0.002
_refine_ls_shift/su_mean 0.000
_refine_ls_structure_factor_coef Fsqd
_refine_ls_weighting_details 'calc w=1/[\s^2^(Fo^2^)+(0.0512P)^2^+14.6597P] where P=(Fo^2^+2Fc^2^)/3'
_refine_ls_weighting_scheme calc
_refine_ls_wR_factor_gt 0.1077
_refine_ls_wR_factor_ref 0.1091
_reflns_number_gt 7476
_reflns_number_total 7809
_reflns_threshold_expression >2sigma(I)
_cod_data_source_file c6dt01974a2.cif
_cod_data_source_block magd126
_cod_depositor_comments 'Adding full bibliography for 7039717--7039725.cif.'
_cod_database_code 7039720

loop_
_symmetry_equiv_pos_as_xyz
'x, y, z'
'-x, y+1/2, -z+1/2'
'-x, -y, -z'
'x, -y-1/2, z-1/2'

loop_
_atom_site_label
_atom_site_type_symbol
_atom_site_fract_x
_atom_site_fract_y
_atom_site_fract_z
_atom_site_U_iso_or_equiv
_atom_site_adp_type
_atom_site_occupancy
_atom_site_symmetry_multiplicity
_atom_site_calc_flag
_atom_site_refinement_flags
_atom_site_disorder_assembly
_atom_site_disorder_group
Ce1 Ce 0.426178(13) 0.556978(12) 1.02803(3) 0.02136(9) Uani 1 1 d . . .
Ce2 Ce 0.048540(13) 0.432266(14) 0.59521(3) 0.02496(9) Uani 1 1 d . . .
N1 N 0.4354(2) 0.4323(2) 0.9348(5) 0.0304(9) Uani 1 1 d . . .
N2 N 0.4920(4) 0.4186(4) 1.1518(5) 0.065(2) Uani 1 1 d . . .
N3 N 0.0390(2) 0.5643(3) 0.6461(5) 0.0385(12) Uani 1 1 d . . .
N4 N 0.0933(2) 0.5392(2) 0.4696(4) 0.0228(8) Uani 1 1 d . . .
C1 C 0.4376(3) 0.4028(3) 1.0575(6) 0.0347(12) Uani 1 1 d . . .
C2 C 0.3818(3) 0.3581(3) 1.0838(6) 0.0384(13) Uani 1 1 d . . .
C3 C 0.3308(3) 0.3287(3) 1.1058(6) 0.0348(12) Uani 1 1 d . A .
C4 C 0.2693(3) 0.2936(3) 1.1347(6) 0.0371(13) Uani 1 1 d . . .
H4 H 0.2501 0.2578 1.0682 0.045 Uiso 1 1 calc R A .
C5 C 0.2156(4) 0.3323(3) 1.1972(8) 0.0548(18) Uani 1 1 d . A .
H5A H 0.2253 0.3803 1.2188 0.066 Uiso 1 1 calc R . .
H5B H 0.1652 0.3211 1.1672 0.066 Uiso 1 1 calc R . .
C6 C 0.2610(4) 0.2814(3) 1.2796(7) 0.0464(15) Uani 1 1 d . A .
H6A H 0.2386 0.2387 1.3006 0.056 Uiso 1 1 calc R . .
H6B H 0.2986 0.2979 1.3522 0.056 Uiso 1 1 calc R . .
C7 C 0.3832(3) 0.4056(3) 0.8198(6) 0.0337(11) Uani 1 1 d . . .
H7 H 0.3364 0.4012 0.8498 0.040 Uiso 1 1 calc R . .
C8 C 0.4057(3) 0.3367(3) 0.7750(7) 0.0413(13) Uani 1 1 d . . .
H8A H 0.4090 0.3051 0.8512 0.062 Uiso 1 1 calc R . .
H8B H 0.4517 0.3405 0.7462 0.062 Uiso 1 1 calc R . .
H8C H 0.3707 0.3204 0.6989 0.062 Uiso 1 1 calc R . .
C9 C 0.3765(3) 0.4553(4) 0.7030(7) 0.0472(15) Uani 1 1 d . . .
H9A H 0.3635 0.4996 0.7342 0.071 Uiso 1 1 calc R . .
H9B H 0.3400 0.4399 0.6286 0.071 Uiso 1 1 calc R . .
H9C H 0.4217 0.4586 0.6705 0.071 Uiso 1 1 calc R . .
C10 C 0.5060(5) 0.3746(6) 1.2894(8) 0.036(2) Uani 0.662(14) 1 d P A 1
H10 H 0.4835 0.3295 1.2693 0.043 Uiso 0.662(14) 1 calc PR A 1
C11 C 0.4647(6) 0.4128(6) 1.3873(9) 0.049(3) Uani 0.662(14) 1 d P A 1
H11A H 0.4152 0.4177 1.3441 0.073 Uiso 0.662(14) 1 calc PR A 1
H11B H 0.4855 0.4574 1.4073 0.073 Uiso 0.662(14) 1 calc PR A 1
H11C H 0.4672 0.3873 1.4721 0.073 Uiso 0.662(14) 1 calc PR A 1
C12 C 0.5830(5) 0.3639(5) 1.3480(9) 0.039(2) Uani 0.662(14) 1 d P A 1
H12A H 0.6058 0.3390 1.2825 0.058 Uiso 0.662(14) 1 calc PR A 1
H12B H 0.5869 0.3380 1.4326 0.058 Uiso 0.662(14) 1 calc PR A 1
H12C H 0.6061 0.4076 1.3668 0.058 Uiso 0.662(14) 1 calc PR A 1
C10' C 0.4762(15) 0.4075(14) 1.283(3) 0.062(7) Uiso 0.338(14) 1 d P A 2
H10' H 0.4237 0.4067 1.2755 0.074 Uiso 0.338(14) 1 calc PR A 2
C11' C 0.5013(18) 0.4458(16) 1.384(3) 0.084(9) Uiso 0.338(14) 1 d P A 2
H11D H 0.4819 0.4913 1.3671 0.126 Uiso 0.338(14) 1 calc PR A 2
H11E H 0.5528 0.4476 1.3930 0.126 Uiso 0.338(14) 1 calc PR A 2
H11F H 0.4882 0.4279 1.4674 0.126 Uiso 0.338(14) 1 calc PR A 2
C12' C 0.5032(13) 0.3326(13) 1.292(3) 0.056(6) Uiso 0.338(14) 1 d P A 2
H12D H 0.4812 0.3079 1.2112 0.085 Uiso 0.338(14) 1 calc PR A 2
H12E H 0.4906 0.3113 1.3736 0.085 Uiso 0.338(14) 1 calc PR A 2
H12F H 0.5545 0.3320 1.2984 0.085 Uiso 0.338(14) 1 calc PR A 2
C13 C 0.2924(3) 0.5222(3) 1.0464(6) 0.0384(13) Uani 1 1 d . . .
H13 H 0.2672 0.4812 1.0278 0.046 Uiso 1 1 calc R . .
C14 C 0.3274(3) 0.5258(4) 1.1811(7) 0.0453(15) Uani 1 1 d . . .
H14 H 0.3189 0.4871 1.2320 0.054 Uiso 1 1 calc R . .
C15 C 0.3718(3) 0.5721(4) 1.2600(7) 0.0480(17) Uani 1 1 d . . .
H15 H 0.3873 0.5570 1.3505 0.058 Uiso 1 1 calc R . .
C16 C 0.3984(3) 0.6356(4) 1.2348(7) 0.0464(16) Uani 1 1 d . . .
H16 H 0.4272 0.6539 1.3131 0.056 Uiso 1 1 calc R . .
C17 C 0.3930(3) 0.6780(3) 1.1239(9) 0.0526(18) Uani 1 1 d . . .
H17 H 0.4191 0.7184 1.1438 0.063 Uiso 1 1 calc R . .
C18 C 0.3576(4) 0.6753(3) 0.9875(10) 0.065(2) Uani 1 1 d . . .
H18 H 0.3658 0.7139 0.9361 0.078 Uiso 1 1 calc R . .
C19 C 0.3122(4) 0.6272(4) 0.9103(9) 0.062(2) Uani 1 1 d . . .
H19 H 0.2960 0.6421 0.8199 0.075 Uiso 1 1 calc R . .
C20 C 0.2855(3) 0.5635(3) 0.9342(8) 0.0496(17) Uani 1 1 d . . .
H20 H 0.2565 0.5449 0.8564 0.059 Uiso 1 1 calc R . .
C21 C 0.0911(2) 0.5792(3) 0.5772(5) 0.0267(10) Uani 1 1 d . . .
C22 C 0.1381(3) 0.6357(3) 0.6091(6) 0.0320(11) Uani 1 1 d . . .
C23 C 0.1765(3) 0.6836(3) 0.6283(5) 0.0282(10) Uani 1 1 d . B .
C24 C 0.2218(3) 0.7412(3) 0.6512(5) 0.0274(10) Uani 1 1 d . . .
H24 H 0.2662 0.7390 0.6116 0.033 Uiso 1 1 calc R B .
C25 C 0.1889(3) 0.8096(3) 0.6543(7) 0.0417(14) Uani 1 1 d . B .
H25A H 0.2118 0.8476 0.6147 0.050 Uiso 1 1 calc R . .
H25B H 0.1368 0.8122 0.6416 0.050 Uiso 1 1 calc R . .
C26 C 0.2262(3) 0.7801(3) 0.7819(6) 0.0364(12) Uani 1 1 d . B .
H26A H 0.1974 0.7642 0.8489 0.044 Uiso 1 1 calc R . .
H26B H 0.2725 0.7996 0.8220 0.044 Uiso 1 1 calc R . .
C27 C 0.0363(4) 0.6170(5) 0.7598(8) 0.026(2) Uani 0.622(16) 1 d P B 1
H27 H 0.0453 0.6628 0.7245 0.032 Uiso 0.622(16) 1 calc PR B 1
C28 C 0.0927(5) 0.6010(8) 0.8807(10) 0.043(3) Uani 0.622(16) 1 d PU B 1
H28A H 0.1391 0.6022 0.8529 0.065 Uiso 0.622(16) 1 calc PR B 1
H28B H 0.0843 0.5561 0.9151 0.065 Uiso 0.622(16) 1 calc PR B 1
H28C H 0.0911 0.6343 0.9525 0.065 Uiso 0.622(16) 1 calc PR B 1
C29 C -0.0363(5) 0.6158(5) 0.7990(9) 0.035(3) Uani 0.622(16) 1 d P B 1
H29A H -0.0716 0.6282 0.7202 0.052 Uiso 0.622(16) 1 calc PR B 1
H29B H -0.0379 0.6480 0.8729 0.052 Uiso 0.622(16) 1 calc PR B 1
H29C H -0.0462 0.5705 0.8295 0.052 Uiso 0.622(16) 1 calc PR B 1
C27' C 0.0329(8) 0.5793(9) 0.7914(15) 0.029(4) Uiso 0.378(16) 1 d P B 2
H27' H -0.0024 0.5459 0.8129 0.035 Uiso 0.378(16) 1 calc PR B 2
C28' C 0.0943(13) 0.5678(12) 0.895(2) 0.053(6) Uiso 0.378(16) 1 d P B 2
H28D H 0.1139 0.5233 0.8818 0.079 Uiso 0.378(16) 1 calc PR B 2
H28E H 0.0805 0.5700 0.9851 0.079 Uiso 0.378(16) 1 calc PR B 2
H28F H 0.1298 0.6024 0.8881 0.079 Uiso 0.378(16) 1 calc PR B 2
C29' C -0.0046(9) 0.6441(8) 0.7866(16) 0.033(4) Uiso 0.378(16) 1 d P B 2
H29D H -0.0394 0.6467 0.7027 0.050 Uiso 0.378(16) 1 calc PR B 2
H29E H 0.0294 0.6810 0.7885 0.050 Uiso 0.378(16) 1 calc PR B 2
H29F H -0.0286 0.6477 0.8653 0.050 Uiso 0.378(16) 1 calc PR B 2
C30 C 0.1506(3) 0.5544(2) 0.3914(5) 0.0261(10) Uani 1 1 d . B .
H30 H 0.1537 0.6043 0.3816 0.031 Uiso 1 1 calc R . .
C31 C 0.1344(3) 0.5239(3) 0.2515(6) 0.0378(13) Uani 1 1 d . . .
H31A H 0.0884 0.5401 0.2051 0.057 Uiso 1 1 calc R B .
H31B H 0.1332 0.4748 0.2590 0.057 Uiso 1 1 calc R . .
H31C H 0.1710 0.5370 0.1991 0.057 Uiso 1 1 calc R . .
C32 C 0.2215(3) 0.5290(3) 0.4673(6) 0.0389(13) Uani 1 1 d . . .
H32A H 0.2314 0.5498 0.5576 0.058 Uiso 1 1 calc R B .
H32B H 0.2589 0.5409 0.4160 0.058 Uiso 1 1 calc R . .
H32C H 0.2198 0.4800 0.4770 0.058 Uiso 1 1 calc R . .
C33 C 0.1006(5) 0.3117(5) 0.5314(9) 0.073(3) Uani 1 1 d U . .
H33 H 0.1049 0.2898 0.4487 0.088 Uiso 1 1 calc R B .
C34 C 0.0371(4) 0.2969(3) 0.5737(7) 0.0485(16) Uani 1 1 d U B .
H34 H 0.0084 0.2679 0.5116 0.058 Uiso 1 1 calc R . .
C35 C 0.0048(3) 0.3139(3) 0.6846(6) 0.0372(12) Uani 1 1 d U . .
H35 H -0.0408 0.2947 0.6791 0.045 Uiso 1 1 calc R B .
C36 C 0.0247(4) 0.3525(3) 0.8013(7) 0.0504(16) Uani 1 1 d U B .
H36 H -0.0104 0.3531 0.8579 0.061 Uiso 1 1 calc R . .
C37 C 0.0838(5) 0.3906(5) 0.8546(7) 0.079(3) Uani 1 1 d U . .
H37 H 0.0800 0.4120 0.9383 0.095 Uiso 1 1 calc R B .
C38 C 0.1505(5) 0.4044(5) 0.8080(11) 0.097(4) Uani 1 1 d U B .
H38 H 0.1817 0.4320 0.8688 0.116 Uiso 1 1 calc R . .
C39 C 0.1791(4) 0.3846(6) 0.6874(13) 0.089(3) Uani 1 1 d U . .
H39 H 0.2252 0.4019 0.6886 0.106 Uiso 1 1 calc R B .
C40 C 0.1571(5) 0.3493(6) 0.5785(12) 0.088(3) Uani 1 1 d U B .
H40 H 0.1896 0.3505 0.5167 0.106 Uiso 1 1 calc R . .

loop_
_atom_site_aniso_label
_atom_site_aniso_U_11
_atom_site_aniso_U_22
_atom_site_aniso_U_33
_atom_site_aniso_U_23
_atom_site_aniso_U_13
_atom_site_aniso_U_12
Ce1 0.01822(13) 0.02046(13) 0.02625(15) -0.00303(9) 0.00623(10) -0.00012(8)
Ce2 0.01737(14) 0.03944(16) 0.01815(14) 0.00150(10) 0.00322(10) -0.00503(10)
N1 0.024(2) 0.026(2) 0.045(3) 0.0031(18) 0.0156(19) 0.0004(16)
N2 0.084(4) 0.089(4) 0.028(3) -0.021(3) 0.028(3) -0.063(4)
N3 0.018(2) 0.072(4) 0.027(2) -0.018(2) 0.0089(17) -0.002(2)
N4 0.0202(18) 0.030(2) 0.0206(19) -0.0066(16) 0.0098(15) -0.0041(16)
C1 0.043(3) 0.027(3) 0.042(3) -0.010(2) 0.029(3) -0.012(2)
C2 0.047(3) 0.031(3) 0.042(3) -0.005(2) 0.022(3) -0.012(2)
C3 0.040(3) 0.031(3) 0.039(3) -0.006(2) 0.023(2) -0.009(2)
C4 0.040(3) 0.034(3) 0.043(3) -0.006(2) 0.023(3) -0.013(2)
C5 0.042(3) 0.044(4) 0.087(5) -0.003(3) 0.037(4) -0.003(3)
C6 0.054(4) 0.046(3) 0.047(4) -0.004(3) 0.030(3) -0.014(3)
C7 0.024(2) 0.034(3) 0.044(3) 0.002(2) 0.009(2) -0.003(2)
C8 0.034(3) 0.044(3) 0.047(4) -0.009(3) 0.010(3) -0.001(2)
C9 0.031(3) 0.055(4) 0.057(4) 0.014(3) 0.011(3) 0.004(3)
C10 0.035(5) 0.055(7) 0.019(4) -0.001(4) 0.009(3) -0.008(4)
C11 0.069(7) 0.067(7) 0.015(4) -0.005(4) 0.018(4) -0.022(5)
C12 0.049(5) 0.040(5) 0.026(4) 0.010(3) 0.005(4) -0.004(4)
C13 0.018(2) 0.045(3) 0.053(4) -0.018(3) 0.009(2) 0.000(2)
C14 0.028(3) 0.069(4) 0.045(4) -0.019(3) 0.022(3) -0.010(3)
C15 0.032(3) 0.075(5) 0.040(3) -0.027(3) 0.017(3) -0.012(3)
C16 0.028(3) 0.058(4) 0.053(4) -0.025(3) 0.007(3) 0.003(3)
C17 0.035(3) 0.032(3) 0.088(6) -0.025(3) 0.003(3) 0.005(2)
C18 0.069(5) 0.030(3) 0.090(6) 0.006(3) -0.002(4) 0.013(3)
C19 0.066(5) 0.045(4) 0.064(5) 0.010(3) -0.022(4) 0.015(3)
C20 0.034(3) 0.050(4) 0.057(4) -0.014(3) -0.014(3) 0.009(3)
C21 0.017(2) 0.034(3) 0.028(3) -0.012(2) 0.0013(18) -0.0022(19)
C22 0.020(2) 0.037(3) 0.037(3) -0.014(2) -0.001(2) 0.002(2)
C23 0.026(2) 0.032(3) 0.024(2) -0.0032(19) -0.0015(19) 0.005(2)
C24 0.025(2) 0.029(2) 0.027(3) -0.0026(19) 0.0028(19) 0.0016(19)
C25 0.044(3) 0.027(3) 0.057(4) 0.006(3) 0.016(3) 0.005(2)
C26 0.044(3) 0.034(3) 0.032(3) -0.009(2) 0.008(2) -0.011(2)
C27 0.023(4) 0.033(5) 0.024(4) -0.012(3) 0.010(3) -0.011(3)
C28 0.036(5) 0.069(7) 0.025(4) -0.011(5) 0.003(3) -0.004(5)
C29 0.026(5) 0.049(6) 0.030(5) -0.016(4) 0.009(3) 0.006(4)
C30 0.024(2) 0.026(2) 0.032(3) 0.0031(19) 0.016(2) -0.0028(18)
C31 0.047(3) 0.035(3) 0.036(3) -0.003(2) 0.023(3) -0.003(2)
C32 0.025(3) 0.050(3) 0.045(3) 0.011(3) 0.014(2) 0.006(2)
C33 0.086(5) 0.083(5) 0.060(4) 0.033(4) 0.036(4) 0.056(5)
C34 0.065(4) 0.040(3) 0.038(3) 0.004(2) -0.001(3) 0.021(3)
C35 0.028(3) 0.034(3) 0.049(3) 0.002(2) 0.002(2) 0.001(2)
C36 0.068(4) 0.047(3) 0.042(3) 0.006(3) 0.023(3) -0.018(3)
C37 0.121(6) 0.087(5) 0.024(3) 0.012(3) -0.004(4) -0.059(5)
C38 0.085(5) 0.104(6) 0.077(5) 0.040(5) -0.056(5) -0.053(5)
C39 0.036(4) 0.113(6) 0.114(7) 0.083(6) 0.002(4) -0.007(4)
C40 0.056(5) 0.114(7) 0.103(6) 0.071(6) 0.036(5) 0.045(5)

loop_
_atom_type_symbol
_atom_type_description
_atom_type_scat_dispersion_real
_atom_type_scat_dispersion_imag
_atom_type_scat_source
C C 0.0181 0.0091 'International Tables Vol C Tables 4.2.6.8 and 6.1.1.4'
H H 0.0000 0.0000 'International Tables Vol C Tables 4.2.6.8 and 6.1.1.4'
N N 0.0311 0.0180 'International Tables Vol C Tables 4.2.6.8 and 6.1.1.4'
Ce Ce -1.8482 9.6596 'International Tables Vol C Tables 4.2.6.8 and 6.1.1.4'

loop_
_geom_angle_atom_site_label_1
_geom_angle_atom_site_label_2
_geom_angle_atom_site_label_3
_geom_angle
_geom_angle_site_symmetry_1
_geom_angle_site_symmetry_3
N2 Ce1 N1 51.08(19) 3_667 3_667
N2 Ce1 N1 81.40(18) 3_667 .
N1 Ce1 N1 89.93(14) 3_667 .
N2 Ce1 C18 94.1(3) 3_667 .
N1 Ce1 C18 114.1(2) 3_667 .
N1 Ce1 C18 145.1(2) . .
N2 Ce1 C19 98.3(3) 3_667 .
N1 Ce1 C19 138.4(2) 3_667 .
N1 Ce1 C19 115.3(2) . .
C18 Ce1 C19 30.8(2) . .
N2 Ce1 C13 141.51(19) 3_667 .
N1 Ce1 C13 164.44(17) 3_667 .
N1 Ce1 C13 84.63(15) . .
C18 Ce1 C13 77.6(2) . .
C19 Ce1 C13 56.5(2) . .
N2 Ce1 C17 106.4(2) 3_667 .
N1 Ce1 C17 99.91(17) 3_667 .
N1 Ce1 C17 169.94(17) . .
C18 Ce1 C17 30.4(2) . .
C19 Ce1 C17 58.0(2) . .
C13 Ce1 C17 85.32(19) . .
N2 Ce1 C14 171.39(18) 3_667 .
N1 Ce1 C14 136.88(18) 3_667 .
N1 Ce1 C14 94.51(17) . .
C18 Ce1 C14 84.9(3) . .
C19 Ce1 C14 76.5(3) . .
C13 Ce1 C14 29.98(19) . .
C17 Ce1 C14 76.9(2) . .
N2 Ce1 C16 129.2(2) 3_667 .
N1 Ce1 C16 99.90(16) 3_667 .
N1 Ce1 C16 146.60(19) . .
C18 Ce1 C16 57.0(3) . .
C19 Ce1 C16 77.4(2) . .
C13 Ce1 C16 77.42(18) . .
C17 Ce1 C16 29.5(2) . .
C14 Ce1 C16 56.9(2) . .
N2 Ce1 C20 115.8(2) 3_667 .
N1 Ce1 C20 166.0(2) 3_667 .
N1 Ce1 C20 92.62(17) . .
C18 Ce1 C20 58.1(2) . .
C19 Ce1 C20 30.1(2) . .
C13 Ce1 C20 29.4(2) . .
C17 Ce1 C20 78.33(19) . .
C14 Ce1 C20 56.6(2) . .
C16 Ce1 C20 85.4(2) . .
N2 Ce1 C15 157.70(18) 3_667 .
N1 Ce1 C15 113.47(17) 3_667 .
N1 Ce1 C15 117.31(19) . .
C18 Ce1 C15 77.4(3) . .
C19 Ce1 C15 84.9(3) . .
C13 Ce1 C15 57.34(18) . .
C17 Ce1 C15 56.8(2) . .
C14 Ce1 C15 30.01(18) . .
C16 Ce1 C15 29.9(2) . .
C20 Ce1 C15 77.4(2) . .
N2 Ce1 C1 26.09(17) 3_667 3_667
N1 Ce1 C1 26.74(16) 3_667 3_667
N1 Ce1 C1 92.02(13) . 3_667
C18 Ce1 C1 98.9(2) . 3_667
C19 Ce1 C1 115.1(2) . 3_667
C13 Ce1 C1 167.50(18) . 3_667
C17 Ce1 C1 97.71(18) . 3_667
C14 Ce1 C1 162.48(18) . 3_667
C16 Ce1 C1 110.98(17) . 3_667
C20 Ce1 C1 139.3(2) . 3_667
C15 Ce1 C1 134.06(17) . 3_667
N4 Ce2 N3 49.61(13) . .
N4 Ce2 C40 98.2(2) . .
N3 Ce2 C40 133.6(3) . .
N4 Ce2 C38 106.4(2) . .
N3 Ce2 C38 96.6(3) . .
C40 Ce2 C38 56.9(4) . .
N4 Ce2 C37 130.14(18) . .
N3 Ce2 C37 97.6(2) . .
C40 Ce2 C37 78.5(3) . .
C38 Ce2 C37 31.6(3) . .
N4 Ce2 N3 76.33(14) . 3_566
N3 Ce2 N3 95.26(13) . 3_566
C40 Ce2 N3 109.5(3) . 3_566
C38 Ce2 N3 166.2(3) . 3_566
C37 Ce2 N3 152.1(2) . 3_566
N4 Ce2 C39 94.77(19) . .
N3 Ce2 C39 111.6(3) . .
C40 Ce2 C39 28.0(4) . .
C38 Ce2 C39 31.4(4) . .
C37 Ce2 C39 59.8(3) . .
N3 Ce2 C39 135.9(3) 3_566 .
N4 Ce2 C36 158.71(17) . .
N3 Ce2 C36 113.82(18) . .
C40 Ce2 C36 85.5(2) . .
C38 Ce2 C36 58.3(3) . .
C37 Ce2 C36 30.0(2) . .
N3 Ce2 C36 122.33(19) 3_566 .
C39 Ce2 C36 78.7(2) . .
N4 Ce2 C35 170.82(16) . .
N3 Ce2 C35 138.92(16) . .
C40 Ce2 C35 77.0(3) . .
C38 Ce2 C35 77.7(2) . .
C37 Ce2 C35 57.1(2) . .
N3 Ce2 C35 97.75(17) 3_566 .
C39 Ce2 C35 84.6(2) . .
C36 Ce2 C35 29.91(19) . .
N4 Ce2 C34 141.19(17) . .
N3 Ce2 C34 168.45(18) . .
C40 Ce2 C34 55.9(3) . .
C38 Ce2 C34 84.1(3) . .
C37 Ce2 C34 76.9(2) . .
N3 Ce2 C34 85.66(18) 3_566 .
C39 Ce2 C34 74.7(3) . .
C36 Ce2 C34 56.9(2) . .
C35 Ce2 C34 29.98(19) . .
N4 Ce2 C33 115.4(2) . .
N3 Ce2 C33 161.3(2) . .
C40 Ce2 C33 28.6(3) . .
C38 Ce2 C33 75.8(4) . .
C37 Ce2 C33 84.9(3) . .
N3 Ce2 C33 90.7(2) 3_566 .
C39 Ce2 C33 53.9(4) . .
C36 Ce2 C33 77.1(2) . .
C35 Ce2 C33 57.1(2) . .
C34 Ce2 C33 29.7(3) . .
N4 Ce2 N4 96.39(11) . 3_566
N3 Ce2 N4 75.29(13) . 3_566
C40 Ce2 N4 149.4(3) . 3_566
C38 Ce2 N4 142.0(3) . 3_566
C37 Ce2 N4 111.5(3) . 3_566
N3 Ce2 N4 48.82(12) 3_566 3_566
C39 Ce2 N4 168.80(18) . 3_566
C36 Ce2 N4 90.52(19) . 3_566
C35 Ce2 N4 84.56(14) . 3_566
C34 Ce2 N4 97.01(17) . 3_566
C33 Ce2 N4 121.2(3) . 3_566
C1 N1 C7 117.2(4) . .
C1 N1 Ce1 91.9(3) . 3_667
C7 N1 Ce1 132.1(3) . 3_667
C1 N1 Ce1 94.6(3) . .
C7 N1 Ce1 121.6(3) . .
Ce1 N1 Ce1 90.07(14) 3_667 .
C1 N2 C10' 110.7(12) . .
C1 N2 C10 118.4(5) . .
C10' N2 C10 32.4(11) . .
C1 N2 Ce1 93.0(3) . 3_667
C10' N2 Ce1 155.8(12) . 3_667
C10 N2 Ce1 130.6(5) . 3_667
C21 N3 C27' 129.6(7) . .
C21 N3 C27 110.2(5) . .
C27' N3 C27 31.1(6) . .
C21 N3 Ce2 92.1(3) . .
C27' N3 Ce2 113.3(7) . .
C27 N3 Ce2 144.2(5) . .
C21 N3 Ce2 86.8(3) . 3_566
C27' N3 Ce2 135.8(6) . 3_566
C27 N3 Ce2 122.8(4) . 3_566
Ce2 N3 Ce2 84.74(13) . 3_566
C21 N4 C30 115.3(4) . .
C21 N4 Ce2 92.2(3) . .
C30 N4 Ce2 137.0(3) . .
C21 N4 Ce2 84.3(3) . 3_566
C30 N4 Ce2 129.0(3) . 3_566
Ce2 N4 Ce2 83.61(11) . 3_566
N2 C1 N1 116.2(5) . .
N2 C1 C2 122.5(6) . .
N1 C1 C2 121.3(6) . .
N2 C1 Ce1 60.9(3) . 3_667
N1 C1 Ce1 61.4(3) . 3_667
C2 C1 Ce1 157.4(4) . 3_667
N2 C1 Ce1 82.4(4) . .
N1 C1 Ce1 59.5(3) . .
C2 C1 Ce1 125.7(4) . .
Ce1 C1 Ce1 76.10(12) 3_667 .
C3 C2 C1 171.4(6) . .
C2 C3 C4 179.0(7) . .
C3 C4 C6 119.8(5) . .
C3 C4 C5 118.6(5) . .
C6 C4 C5 59.3(5) . .
C6 C5 C4 60.2(4) . .
C5 C6 C4 60.5(4) . .
N1 C7 C9 108.6(5) . .
N1 C7 C8 111.0(4) . .
C9 C7 C8 110.6(5) . .
C12 C10 C11 113.4(8) . .
C12 C10 N2 114.6(7) . .
C11 C10 N2 103.9(8) . .
C11' C10' N2 121(3) . .
C11' C10' C12' 116(3) . .
N2 C10' C12' 94.7(19) . .
C20 C13 C14 135.7(6) . .
C20 C13 Ce1 75.7(4) . .
C14 C13 Ce1 75.2(3) . .
C13 C14 C15 136.0(7) . .
C13 C14 Ce1 74.9(3) . .
C15 C14 Ce1 75.3(3) . .
C16 C15 C14 134.2(7) . .
C16 C15 Ce1 75.0(4) . .
C14 C15 Ce1 74.7(3) . .
C17 C16 C15 135.6(6) . .
C17 C16 Ce1 75.0(4) . .
C15 C16 Ce1 75.1(3) . .
C16 C17 C18 134.9(6) . .
C16 C17 Ce1 75.5(3) . .
C18 C17 Ce1 74.4(4) . .
C17 C18 C19 133.9(7) . .
C17 C18 Ce1 75.3(4) . .
C19 C18 Ce1 74.6(4) . .
C20 C19 C18 136.1(7) . .
C20 C19 Ce1 75.7(4) . .
C18 C19 Ce1 74.6(4) . .
C13 C20 C19 133.6(6) . .
C13 C20 Ce1 74.9(3) . .
C19 C20 Ce1 74.3(4) . .
N4 C21 N3 114.1(4) . .
N4 C21 C22 122.2(5) . .
N3 C21 C22 123.6(5) . .
N4 C21 Ce2 68.7(3) . 3_566
N3 C21 Ce2 66.1(3) . 3_566
C22 C21 Ce2 131.6(4) . 3_566
N4 C21 Ce2 61.7(3) . .
N3 C21 Ce2 61.7(3) . .
C22 C21 Ce2 153.9(4) . .
Ce2 C21 Ce2 74.49(11) 3_566 .
C23 C22 C21 176.5(6) . .
C22 C23 C24 179.5(5) . .
C23 C24 C25 118.6(5) . .
C23 C24 C26 119.4(5) . .
C25 C24 C26 58.6(4) . .
C26 C25 C24 60.8(4) . .
C25 C26 C24 60.6(4) . .
C29 C27 C28 111.0(7) . .
C29 C27 N3 109.0(6) . .
C28 C27 N3 109.4(7) . .
C28' C27' C29' 119.7(15) . .
C28' C27' N3 117.9(14) . .
C29' C27' N3 105.1(12) . .
N4 C30 C31 110.5(4) . .
N4 C30 C32 110.7(4) . .
C31 C30 C32 110.7(5) . .
C40 C33 C34 135.8(9) . .
C40 C33 Ce2 74.6(6) . .
C34 C33 Ce2 74.8(4) . .
C33 C34 C35 136.0(8) . .
C33 C34 Ce2 75.5(5) . .
C35 C34 Ce2 74.8(4) . .
C36 C35 C34 134.3(6) . .
C36 C35 Ce2 74.8(3) . .
C34 C35 Ce2 75.2(4) . .
C35 C36 C37 135.1(7) . .
C35 C36 Ce2 75.2(4) . .
C37 C36 Ce2 74.8(4) . .
C36 C37 C38 133.1(8) . .
C36 C37 Ce2 75.2(4) . .
C38 C37 Ce2 74.2(4) . .
C39 C38 C37 133.2(8) . .
C39 C38 Ce2 74.4(4) . .
C37 C38 Ce2 74.2(4) . .
C40 C39 C38 136.0(8) . .
C40 C39 Ce2 75.7(5) . .
C38 C39 Ce2 74.1(5) . .
C39 C40 C33 136.3(9) . .
C39 C40 Ce2 76.3(6) . .
C33 C40 Ce2 76.7(5) . .

loop_
_geom_bond_atom_site_label_1
_geom_bond_atom_site_label_2
_geom_bond_distance
_geom_bond_site_symmetry_2
Ce1 N2 2.625(5) 3_667
Ce1 N1 2.634(4) 3_667
Ce1 N1 2.664(4) .
Ce1 C18 2.694(7) .
Ce1 C19 2.694(7) .
Ce1 C13 2.702(5) .
Ce1 C17 2.705(6) .
Ce1 C14 2.706(6) .
Ce1 C16 2.712(6) .
Ce1 C20 2.712(6) .
Ce1 C15 2.713(6) .
Ce1 C1 3.000(5) 3_667
Ce2 N4 2.683(4) .
Ce2 N3 2.685(5) .
Ce2 C40 2.689(8) .
Ce2 C38 2.691(8) .
Ce2 C37 2.691(7) .
Ce2 N3 2.694(5) 3_566
Ce2 C39 2.695(8) .
Ce2 C36 2.696(6) .
Ce2 C35 2.701(6) .
Ce2 C34 2.705(7) .
Ce2 C33 2.714(8) .
Ce2 N4 2.754(4) 3_566
N1 C1 1.350(8) .
N1 C7 1.487(7) .
N1 Ce1 2.635(4) 3_667
N2 C1 1.321(9) .
N2 C10' 1.41(3) .
N2 C10 1.611(11) .
N2 Ce1 2.625(5) 3_667
N3 C21 1.342(7) .
N3 C27' 1.503(15) .
N3 C27 1.552(9) .
N3 Ce2 2.694(5) 3_566
N4 C21 1.342(6) .
N4 C30 1.486(6) .
N4 Ce2 2.754(4) 3_566
C1 C2 1.452(7) .
C1 Ce1 3.000(5) 3_667
C2 C3 1.194(8) .
C3 C4 1.443(7) .
C4 C6 1.501(8) .
C4 C5 1.505(8) .
C5 C6 1.488(10) .
C7 C9 1.516(8) .
C7 C8 1.526(8) .
C10 C12 1.512(13) .
C10 C11 1.558(13) .
C10' C11' 1.29(4) .
C10' C12' 1.57(4) .
C13 C20 1.376(10) .
C13 C14 1.399(9) .
C14 C15 1.403(8) .
C15 C16 1.400(10) .
C16 C17 1.381(11) .
C17 C18 1.414(11) .
C18 C19 1.430(11) .
C19 C20 1.402(10) .
C21 C22 1.443(7) .
C21 Ce2 2.942(5) 3_566
C22 C23 1.201(8) .
C23 C24 1.433(7) .
C24 C25 1.502(7) .
C24 C26 1.506(7) .
C25 C26 1.472(9) .
C27 C29 1.513(12) .
C27 C28 1.512(13) .
C27' C28' 1.45(3) .
C27' C29' 1.47(2) .
C30 C31 1.505(8) .
C30 C32 1.529(7) .
C33 C40 1.336(16) .
C33 C34 1.391(12) .
C34 C35 1.399(9) .
C35 C36 1.393(9) .
C36 C37 1.394(10) .
C37 C38 1.465(15) .
C38 C39 1.459(17) .
C39 C40 1.302(17) .

loop_
_geom_torsion_atom_site_label_1
_geom_torsion_atom_site_label_2
_geom_torsion_atom_site_label_3
_geom_torsion_atom_site_label_4
_geom_torsion
_geom_torsion_site_symmetry_1
_geom_torsion_site_symmetry_4
N2 Ce1 N1 C1 142.5(4) 3_667 .
N1 Ce1 N1 C1 91.9(3) 3_667 .
C18 Ce1 N1 C1 -132.8(5) . .
C19 Ce1 N1 C1 -122.4(4) . .
C13 Ce1 N1 C1 -73.5(3) . .
C17 Ce1 N1 C1 -76.3(13) . .
C14 Ce1 N1 C1 -45.2(4) . .
C16 Ce1 N1 C1 -16.2(5) . .
C20 Ce1 N1 C1 -101.9(4) . .
C15 Ce1 N1 C1 -24.7(4) . .
C1 Ce1 N1 C1 118.6(3) 3_667 .
N2 Ce1 N1 C7 -91.5(4) 3_667 .
N1 Ce1 N1 C7 -142.0(4) 3_667 .
C18 Ce1 N1 C7 -6.7(6) . .
C19 Ce1 N1 C7 3.7(4) . .
C13 Ce1 N1 C7 52.6(4) . .
C17 Ce1 N1 C7 49.8(13) . .
C14 Ce1 N1 C7 80.9(4) . .
C16 Ce1 N1 C7 109.9(4) . .
C20 Ce1 N1 C7 24.2(4) . .
C15 Ce1 N1 C7 101.4(4) . .
C1 Ce1 N1 C7 -115.4(4) 3_667 .
N2 Ce1 N1 Ce1 50.57(19) 3_667 3_667
N1 Ce1 N1 Ce1 0.0 3_667 3_667
C18 Ce1 N1 Ce1 135.3(4) . 3_667
C19 Ce1 N1 Ce1 145.7(2) . 3_667
C13 Ce1 N1 Ce1 -165.40(18) . 3_667
C17 Ce1 N1 Ce1 -168.1(12) . 3_667
C14 Ce1 N1 Ce1 -137.06(18) . 3_667
C16 Ce1 N1 Ce1 -108.1(3) . 3_667
C20 Ce1 N1 Ce1 166.2(2) . 3_667
C15 Ce1 N1 Ce1 -116.60(18) . 3_667
C1 Ce1 N1 Ce1 26.66(16) 3_667 3_667
N4 Ce2 N3 C21 -19.5(3) . .
C40 Ce2 N3 C21 36.9(5) . .
C38 Ce2 N3 C21 86.4(4) . .
C37 Ce2 N3 C21 118.2(4) . .
N3 Ce2 N3 C21 -86.6(3) 3_566 .
C39 Ce2 N3 C21 57.7(4) . .
C36 Ce2 N3 C21 144.5(3) . .
C35 Ce2 N3 C21 165.2(3) . .
C34 Ce2 N3 C21 179.3(8) . .
C33 Ce2 N3 C21 21.5(8) . .
N4 Ce2 N3 C21 -131.5(3) 3_566 .
N4 Ce2 N3 C27' -154.9(7) . .
C40 Ce2 N3 C27' -98.4(7) . .
C38 Ce2 N3 C27' -49.0(7) . .
C37 Ce2 N3 C27' -17.1(7) . .
N3 Ce2 N3 C27' 138.1(7) 3_566 .
C39 Ce2 N3 C27' -77.6(7) . .
C36 Ce2 N3 C27' 9.2(7) . .
C35 Ce2 N3 C27' 29.9(7) . .
C34 Ce2 N3 C27' 44.0(11) . .
C33 Ce2 N3 C27' -113.8(9) . .
N4 Ce2 N3 C27' 93.1(7) 3_566 .
N4 Ce2 N3 C27 -149.6(7) . .
C40 Ce2 N3 C27 -93.1(7) . .
C38 Ce2 N3 C27 -43.7(7) . .
C37 Ce2 N3 C27 -11.8(7) . .
N3 Ce2 N3 C27 143.4(7) 3_566 .
C39 Ce2 N3 C27 -72.3(7) . .
C36 Ce2 N3 C27 14.5(7) . .
C35 Ce2 N3 C27 35.2(7) . .
C34 Ce2 N3 C27 49.3(12) . .
C33 Ce2 N3 C27 -108.5(8) . .
N4 Ce2 N3 C27 98.4(6) 3_566 .
N4 Ce2 N3 Ce2 67.05(15) . 3_566
C40 Ce2 N3 Ce2 123.5(3) . 3_566
C38 Ce2 N3 Ce2 173.0(3) . 3_566
C37 Ce2 N3 Ce2 -155.2(2) . 3_566
N3 Ce2 N3 Ce2 0.0 3_566 3_566
C39 Ce2 N3 Ce2 144.3(3) . 3_566
C36 Ce2 N3 Ce2 -128.88(19) . 3_566
C35 Ce2 N3 Ce2 -108.2(2) . 3_566
C34 Ce2 N3 Ce2 -94.1(9) . 3_566
C33 Ce2 N3 Ce2 108.1(6) . 3_566
N4 Ce2 N3 Ce2 -44.94(11) 3_566 3_566
N3 Ce2 N4 C21 19.5(3) . .
C40 Ce2 N4 C21 -122.9(4) . .
C38 Ce2 N4 C21 -65.2(4) . .
C37 Ce2 N4 C21 -41.1(5) . .
N3 Ce2 N4 C21 128.9(3) 3_566 .
C39 Ce2 N4 C21 -95.0(4) . .
C36 Ce2 N4 C21 -24.2(6) . .
C35 Ce2 N4 C21 179(19) . .
C34 Ce2 N4 C21 -166.4(3) . .
C33 Ce2 N4 C21 -147.0(4) . .
N4 Ce2 N4 C21 84.0(3) 3_566 .
N3 Ce2 N4 C30 151.5(5) . .
C40 Ce2 N4 C30 9.0(5) . .
C38 Ce2 N4 C30 66.8(5) . .
C37 Ce2 N4 C30 90.8(6) . .
N3 Ce2 N4 C30 -99.2(5) 3_566 .
C39 Ce2 N4 C30 37.0(6) . .
C36 Ce2 N4 C30 107.8(6) . .
C35 Ce2 N4 C30 -48.6(11) . .
C34 Ce2 N4 C30 -34.5(6) . .
C33 Ce2 N4 C30 -15.0(5) . .
N4 Ce2 N4 C30 -144.0(5) 3_566 .
N3 Ce2 N4 Ce2 -64.49(15) . 3_566
C40 Ce2 N4 Ce2 153.0(3) . 3_566
C38 Ce2 N4 Ce2 -149.2(3) . 3_566
C37 Ce2 N4 Ce2 -125.2(3) . 3_566
N3 Ce2 N4 Ce2 44.84(11) 3_566 3_566
C39 Ce2 N4 Ce2 -179.0(3) . 3_566
C36 Ce2 N4 Ce2 -108.2(5) . 3_566
C35 Ce2 N4 Ce2 95.4(9) . 3_566
C34 Ce2 N4 Ce2 109.6(3) . 3_566
C33 Ce2 N4 Ce2 129.0(3) . 3_566
N4 Ce2 N4 Ce2 0.0 3_566 3_566
C10' N2 C1 N1 157.2(14) . .
C10 N2 C1 N1 -168.0(6) . .
Ce1 N2 C1 N1 -27.8(6) 3_667 .
C10' N2 C1 C2 -21.0(16) . .
C10 N2 C1 C2 13.7(10) . .
Ce1 N2 C1 C2 153.9(5) 3_667 .
C10' N2 C1 Ce1 -175.0(15) . 3_667
C10 N2 C1 Ce1 -140.2(8) . 3_667
C10' N2 C1 Ce1 106.8(14) . .
C10 N2 C1 Ce1 141.5(7) . .
Ce1 N2 C1 Ce1 -78.28(19) 3_667 .
C7 N1 C1 N2 168.2(5) . .
Ce1 N1 C1 N2 27.7(6) 3_667 .
Ce1 N1 C1 N2 -62.5(6) . .
C7 N1 C1 C2 -13.6(7) . .
Ce1 N1 C1 C2 -154.0(5) 3_667 .
Ce1 N1 C1 C2 115.7(5) . .
C7 N1 C1 Ce1 140.5(4) . 3_667
Ce1 N1 C1 Ce1 -90.22(16) . 3_667
C7 N1 C1 Ce1 -129.3(4) . .
Ce1 N1 C1 Ce1 90.22(16) 3_667 .
N2 Ce1 C1 N2 88.5(3) 3_667 .
N1 Ce1 C1 N2 38.3(3) 3_667 .
N1 Ce1 C1 N2 126.6(5) . .
C18 Ce1 C1 N2 -142.2(6) . .
C19 Ce1 C1 N2 -161.5(4) . .
C13 Ce1 C1 N2 -130.8(4) . .
C17 Ce1 C1 N2 -73.4(5) . .
C14 Ce1 C1 N2 -100.1(4) . .
C16 Ce1 C1 N2 -63.8(4) . .
C20 Ce1 C1 N2 -153.0(4) . .
C15 Ce1 C1 N2 -75.3(3) . .
C1 Ce1 C1 N2 61.8(3) 3_667 .
N2 Ce1 C1 N1 -38.0(4) 3_667 .
N1 Ce1 C1 N1 -88.3(3) 3_667 .
C18 Ce1 C1 N1 91.2(6) . .
C19 Ce1 C1 N1 72.0(4) . .
C13 Ce1 C1 N1 102.6(3) . .
C17 Ce1 C1 N1 160.0(4) . .
C14 Ce1 C1 N1 133.3(4) . .
C16 Ce1 C1 N1 169.6(3) . .
C20 Ce1 C1 N1 80.4(4) . .
C15 Ce1 C1 N1 158.2(3) . .
C1 Ce1 C1 N1 -64.7(3) 3_667 .
N2 Ce1 C1 C2 -146.6(5) 3_667 .
N1 Ce1 C1 C2 163.1(5) 3_667 .
N1 Ce1 C1 C2 -108.6(6) . .
C18 Ce1 C1 C2 -17.4(8) . .
C19 Ce1 C1 C2 -36.7(6) . .
C13 Ce1 C1 C2 -6.0(5) . .
C17 Ce1 C1 C2 51.4(7) . .
C14 Ce1 C1 C2 24.7(5) . .
C16 Ce1 C1 C2 61.0(5) . .
C20 Ce1 C1 C2 -28.2(5) . .
C15 Ce1 C1 C2 49.5(5) . .
C1 Ce1 C1 C2 -173.3(6) 3_667 .
N2 Ce1 C1 Ce1 26.71(18) 3_667 3_667
N1 Ce1 C1 Ce1 -23.54(14) 3_667 3_667
N1 Ce1 C1 Ce1 64.7(3) . 3_667
C18 Ce1 C1 Ce1 155.9(5) . 3_667
C19 Ce1 C1 Ce1 136.7(3) . 3_667
C13 Ce1 C1 Ce1 167.33(18) . 3_667
C17 Ce1 C1 Ce1 -135.2(3) . 3_667
C14 Ce1 C1 Ce1 -161.96(19) . 3_667
C16 Ce1 C1 Ce1 -125.63(16) . 3_667
C20 Ce1 C1 Ce1 145.15(19) . 3_667
C15 Ce1 C1 Ce1 -137.11(16) . 3_667
C1 Ce1 C1 Ce1 0.0 3_667 3_667
N2 C1 C2 C3 104(5) . .
N1 C1 C2 C3 -74(5) . .
Ce1 C1 C2 C3 -164(4) 3_667 .
Ce1 C1 C2 C3 -1(5) . .
C1 C2 C3 C4 -76(42) . .
C2 C3 C4 C6 -15(41) . .
C2 C3 C4 C5 54(41) . .
C3 C4 C5 C6 -109.5(7) . .
C3 C4 C6 C5 107.6(6) . .
C1 N1 C7 C9 166.1(5) . .
Ce1 N1 C7 C9 -72.9(6) 3_667 .
Ce1 N1 C7 C9 51.1(5) . .
C1 N1 C7 C8 -72.2(6) . .
Ce1 N1 C7 C8 48.8(6) 3_667 .
Ce1 N1 C7 C8 172.8(3) . .
C1 N2 C10 C12 144.4(8) . .
C10' N2 C10 C12 -131(2) . .
Ce1 N2 C10 C12 21.7(11) 3_667 .
C1 N2 C10 C11 -91.3(9) . .
C10' N2 C10 C11 -7(2) . .
Ce1 N2 C10 C11 146.0(6) 3_667 .
C1 N2 C10' C11' -145(3) . .
C10 N2 C10' C11' 104(4) . .
Ce1 N2 C10' C11' 47(5) 3_667 .
C1 N2 C10' C12' 90.2(16) . .
C10 N2 C10' C12' -20.4(14) . .
Ce1 N2 C10' C12' -77(3) 3_667 .
N2 Ce1 C13 C20 -36.1(5) 3_667 .
N1 Ce1 C13 C20 -175.1(5) 3_667 .
N1 Ce1 C13 C20 -105.1(4) . .
C18 Ce1 C13 C20 44.7(4) . .
C19 Ce1 C13 C20 20.2(4) . .
C17 Ce1 C13 C20 74.5(4) . .
C14 Ce1 C13 C20 146.2(6) . .
C16 Ce1 C13 C20 103.3(4) . .
C15 Ce1 C13 C20 127.5(4) . .
C1 Ce1 C13 C20 -30.2(9) 3_667 .
N2 Ce1 C13 C14 177.6(4) 3_667 .
N1 Ce1 C13 C14 38.7(8) 3_667 .
N1 Ce1 C13 C14 108.7(4) . .
C18 Ce1 C13 C14 -101.5(4) . .
C19 Ce1 C13 C14 -126.0(5) . .
C17 Ce1 C13 C14 -71.8(4) . .
C16 Ce1 C13 C14 -42.9(4) . .
C20 Ce1 C13 C14 -146.2(6) . .
C15 Ce1 C13 C14 -18.7(4) . .
C1 Ce1 C13 C14 -176.4(7) 3_667 .
C20 C13 C14 C15 -1.7(12) . .
Ce1 C13 C14 C15 48.8(7) . .
C20 C13 C14 Ce1 -50.5(7) . .
N2 Ce1 C14 C13 -9.8(18) 3_667 .
N1 Ce1 C14 C13 -165.8(3) 3_667 .
N1 Ce1 C14 C13 -71.1(4) . .
C18 Ce1 C14 C13 73.9(4) . .
C19 Ce1 C14 C13 43.9(4) . .
C17 Ce1 C14 C13 103.6(4) . .
C16 Ce1 C14 C13 127.5(5) . .
C20 Ce1 C14 C13 19.1(4) . .
C15 Ce1 C14 C13 147.3(7) . .
C1 Ce1 C14 C13 177.4(5) 3_667 .
N2 Ce1 C14 C15 -157.2(15) 3_667 .
N1 Ce1 C14 C15 46.9(6) 3_667 .
N1 Ce1 C14 C15 141.6(4) . .
C18 Ce1 C14 C15 -73.4(5) . .
C19 Ce1 C14 C15 -103.4(5) . .
C13 Ce1 C14 C15 -147.3(7) . .
C17 Ce1 C14 C15 -43.7(5) . .
C16 Ce1 C14 C15 -19.8(4) . .
C20 Ce1 C14 C15 -128.2(5) . .
C1 Ce1 C14 C15 30.1(9) 3_667 .
C13 C14 C15 C16 1.6(13) . .
Ce1 C14 C15 C16 50.2(7) . .
C13 C14 C15 Ce1 -48.6(7) . .
N2 Ce1 C15 C16 26.0(9) 3_667 .
N1 Ce1 C15 C16 67.7(4) 3_667 .
N1 Ce1 C15 C16 170.6(4) . .
C18 Ce1 C15 C16 -43.3(4) . .
C19 Ce1 C15 C16 -73.5(4) . .
C13 Ce1 C15 C16 -126.5(5) . .
C17 Ce1 C15 C16 -18.8(4) . .
C14 Ce1 C15 C16 -145.2(7) . .
C20 Ce1 C15 C16 -103.0(4) . .
C1 Ce1 C15 C16 46.9(5) 3_667 .
N2 Ce1 C15 C14 171.2(6) 3_667 .
N1 Ce1 C15 C14 -147.0(4) 3_667 .
N1 Ce1 C15 C14 -44.2(5) . .
C18 Ce1 C15 C14 102.0(5) . .
C19 Ce1 C15 C14 71.7(5) . .
C13 Ce1 C15 C14 18.7(4) . .
C17 Ce1 C15 C14 126.4(5) . .
C16 Ce1 C15 C14 145.2(7) . .
C20 Ce1 C15 C14 42.2(4) . .
C1 Ce1 C15 C14 -167.9(4) 3_667 .
C14 C15 C16 C17 -1.0(13) . .
Ce1 C15 C16 C17 49.0(7) . .
C14 C15 C16 Ce1 -50.1(7) . .
N2 Ce1 C16 C17 45.5(5) 3_667 .
N1 Ce1 C16 C17 92.7(4) 3_667 .
N1 Ce1 C16 C17 -162.1(3) . .
C18 Ce1 C16 C17 -19.7(4) . .
C19 Ce1 C16 C17 -45.0(4) . .
C13 Ce1 C16 C17 -103.0(4) . .
C14 Ce1 C16 C17 -126.9(4) . .
C20 Ce1 C16 C17 -74.3(4) . .
C15 Ce1 C16 C17 -146.8(6) . .
C1 Ce1 C16 C17 67.3(4) 3_667 .
N2 Ce1 C16 C15 -167.6(4) 3_667 .
N1 Ce1 C16 C15 -120.5(4) 3_667 .
N1 Ce1 C16 C15 -15.3(6) . .
C18 Ce1 C16 C15 127.1(5) . .
C19 Ce1 C16 C15 101.9(4) . .
C13 Ce1 C16 C15 43.9(4) . .
C17 Ce1 C16 C15 146.8(6) . .
C14 Ce1 C16 C15 19.9(4) . .
C20 Ce1 C16 C15 72.6(4) . .
C1 Ce1 C16 C15 -145.8(4) 3_667 .
C15 C16 C17 C18 0.4(14) . .
Ce1 C16 C17 C18 49.4(8) . .
C15 C16 C17 Ce1 -49.1(7) . .
N2 Ce1 C17 C16 -144.8(4) 3_667 .
N1 Ce1 C17 C16 -92.6(4) 3_667 .
N1 Ce1 C17 C16 75.3(13) . .
C18 Ce1 C17 C16 146.0(7) . .
C19 Ce1 C17 C16 125.6(5) . .
C13 Ce1 C17 C16 72.6(4) . .
C14 Ce1 C17 C16 43.4(4) . .
C20 Ce1 C17 C16 101.5(4) . .
C15 Ce1 C17 C16 19.0(4) . .
C1 Ce1 C17 C16 -119.6(4) 3_667 .
N2 Ce1 C17 C18 69.2(5) 3_667 .
N1 Ce1 C17 C18 121.4(5) 3_667 .
N1 Ce1 C17 C18 -70.6(14) . .
C19 Ce1 C17 C18 -20.4(5) . .
C13 Ce1 C17 C18 -73.4(5) . .
C14 Ce1 C17 C18 -102.5(5) . .
C16 Ce1 C17 C18 -146.0(7) . .
C20 Ce1 C17 C18 -44.5(5) . .
C15 Ce1 C17 C18 -127.0(5) . .
C1 Ce1 C17 C18 94.4(5) 3_667 .
C16 C17 C18 C19 0.9(16) . .
Ce1 C17 C18 C19 50.7(9) . .
C16 C17 C18 Ce1 -49.8(8) . .
N2 Ce1 C18 C17 -115.9(5) 3_667 .
N1 Ce1 C18 C17 -67.1(5) 3_667 .
N1 Ce1 C18 C17 163.3(4) . .
C19 Ce1 C18 C17 144.7(8) . .
C13 Ce1 C18 C17 102.1(5) . .
C14 Ce1 C18 C17 72.6(5) . .
C16 Ce1 C18 C17 19.2(4) . .
C20 Ce1 C18 C17 126.1(6) . .
C15 Ce1 C18 C17 43.2(5) . .
C1 Ce1 C18 C17 -90.1(5) 3_667 .
N2 Ce1 C18 C19 99.4(5) 3_667 .
N1 Ce1 C18 C19 148.3(5) 3_667 .
N1 Ce1 C18 C19 18.6(8) . .
C13 Ce1 C18 C19 -42.6(5) . .
C17 Ce1 C18 C19 -144.7(8) . .
C14 Ce1 C18 C19 -72.0(6) . .
C16 Ce1 C18 C19 -125.5(6) . .
C20 Ce1 C18 C19 -18.5(5) . .
C15 Ce1 C18 C19 -101.4(6) . .
C1 Ce1 C18 C19 125.2(5) 3_667 .
C17 C18 C19 C20 -2.0(18) . .
Ce1 C18 C19 C20 48.9(10) . .
C17 C18 C19 Ce1 -50.9(9) . .
N2 Ce1 C19 C20 128.6(5) 3_667 .
N1 Ce1 C19 C20 166.3(4) 3_667 .
N1 Ce1 C19 C20 44.3(5) . .
C18 Ce1 C19 C20 -147.4(9) . .
C13 Ce1 C19 C20 -19.8(4) . .
C17 Ce1 C19 C20 -127.2(6) . .
C14 Ce1 C19 C20 -44.3(5) . .
C16 Ce1 C19 C20 -102.9(5) . .
C15 Ce1 C19 C20 -73.6(5) . .
C1 Ce1 C19 C20 149.6(4) 3_667 .
N2 Ce1 C19 C18 -84.0(6) 3_667 .
N1 Ce1 C19 C18 -46.3(7) 3_667 .
N1 Ce1 C19 C18 -168.4(5) . .
C13 Ce1 C19 C18 127.6(6) . .
C17 Ce1 C19 C18 20.2(5) . .
C14 Ce1 C19 C18 103.0(6) . .
C16 Ce1 C19 C18 44.4(5) . .
C20 Ce1 C19 C18 147.4(9) . .
C15 Ce1 C19 C18 73.8(6) . .
C1 Ce1 C19 C18 -63.0(6) 3_667 .
C14 C13 C20 C19 0.5(13) . .
Ce1 C13 C20 C19 -49.8(8) . .
C14 C13 C20 Ce1 50.3(7) . .
C18 C19 C20 C13 1.4(17) . .
Ce1 C19 C20 C13 50.0(8) . .
C18 C19 C20 Ce1 -48.6(10) . .
N2 Ce1 C20 C13 155.9(4) 3_667 .
N1 Ce1 C20 C13 174.5(6) 3_667 .
N1 Ce1 C20 C13 74.2(4) . .
C18 Ce1 C20 C13 -126.0(5) . .
C19 Ce1 C20 C13 -144.9(7) . .
C17 Ce1 C20 C13 -101.3(4) . .
C14 Ce1 C20 C13 -19.4(3) . .
C16 Ce1 C20 C13 -72.4(4) . .
C15 Ce1 C20 C13 -43.2(4) . .
C1 Ce1 C20 C13 170.4(3) 3_667 .
N2 Ce1 C20 C19 -59.1(5) 3_667 .
N1 Ce1 C20 C19 -40.5(10) 3_667 .
N1 Ce1 C20 C19 -140.8(5) . .
C18 Ce1 C20 C19 19.0(5) . .
C13 Ce1 C20 C19 144.9(7) . .
C17 Ce1 C20 C19 43.6(5) . .
C14 Ce1 C20 C19 125.5(5) . .
C16 Ce1 C20 C19 72.6(5) . .
C15 Ce1 C20 C19 101.8(5) . .
C1 Ce1 C20 C19 -44.7(6) 3_667 .
C30 N4 C21 N3 -179.8(4) . .
Ce2 N4 C21 N3 -33.9(5) . .
Ce2 N4 C21 N3 49.4(4) 3_566 .
C30 N4 C21 C22 4.1(7) . .
Ce2 N4 C21 C22 150.0(5) . .
Ce2 N4 C21 C22 -126.6(5) 3_566 .
C30 N4 C21 Ce2 130.7(4) . 3_566
Ce2 N4 C21 Ce2 -83.35(10) . 3_566
C30 N4 C21 Ce2 -145.9(4) . .
Ce2 N4 C21 Ce2 83.35(10) 3_566 .
C27' N3 C21 N4 157.0(10) . .
C27 N3 C21 N4 -174.6(5) . .
Ce2 N3 C21 N4 33.9(5) . .
Ce2 N3 C21 N4 -50.7(4) 3_566 .
C27' N3 C21 C22 -27.1(12) . .
C27 N3 C21 C22 1.3(8) . .
Ce2 N3 C21 C22 -150.1(5) . .
Ce2 N3 C21 C22 125.3(5) 3_566 .
C27' N3 C21 Ce2 -152.3(10) . 3_566
C27 N3 C21 Ce2 -123.9(5) . 3_566
Ce2 N3 C21 Ce2 84.61(13) . 3_566
C27' N3 C21 Ce2 123.1(10) . .
C27 N3 C21 Ce2 151.5(6) . .
Ce2 N3 C21 Ce2 -84.61(13) 3_566 .
N3 Ce2 C21 N4 -144.6(5) . .
C40 Ce2 C21 N4 63.2(4) . .
C38 Ce2 C21 N4 119.2(4) . .
C37 Ce2 C21 N4 147.9(4) . .
N3 Ce2 C21 N4 -49.3(3) 3_566 .
C39 Ce2 C21 N4 87.7(4) . .
C36 Ce2 C21 N4 168.1(3) . .
C35 Ce2 C21 N4 -179.7(5) . .
C34 Ce2 C21 N4 35.9(8) . .
C33 Ce2 C21 N4 45.1(4) . .
N4 Ce2 C21 N4 -98.2(3) 3_566 .
N4 Ce2 C21 N3 144.6(5) . .
C40 Ce2 C21 N3 -152.2(4) . .
C38 Ce2 C21 N3 -96.2(4) . .
C37 Ce2 C21 N3 -67.5(4) . .
N3 Ce2 C21 N3 95.4(3) 3_566 .
C39 Ce2 C21 N3 -127.7(4) . .
C36 Ce2 C21 N3 -47.2(4) . .
C35 Ce2 C21 N3 -35.1(7) . .
C34 Ce2 C21 N3 -179.5(6) . .
C33 Ce2 C21 N3 -170.3(4) . .
N4 Ce2 C21 N3 46.5(3) 3_566 .
N4 Ce2 C21 C22 -106.1(9) . .
N3 Ce2 C21 C22 109.3(9) . .
C40 Ce2 C21 C22 -42.9(9) . .
C38 Ce2 C21 C22 13.1(9) . .
C37 Ce2 C21 C22 41.8(9) . .
N3 Ce2 C21 C22 -155.4(8) 3_566 .
C39 Ce2 C21 C22 -18.4(9) . .
C36 Ce2 C21 C22 62.0(9) . .
C35 Ce2 C21 C22 74.2(10) . .
C34 Ce2 C21 C22 -70.2(11) . .
C33 Ce2 C21 C22 -61.0(9) . .
N4 Ce2 C21 C22 155.7(8) 3_566 .
N4 Ce2 C21 Ce2 73.8(3) . 3_566
N3 Ce2 C21 Ce2 -70.8(3) . 3_566
C40 Ce2 C21 Ce2 137.0(3) . 3_566
C38 Ce2 C21 Ce2 -167.0(3) . 3_566
C37 Ce2 C21 Ce2 -138.3(3) . 3_566
N3 Ce2 C21 Ce2 24.53(12) 3_566 3_566
C39 Ce2 C21 Ce2 161.5(3) . 3_566
C36 Ce2 C21 Ce2 -118.1(2) . 3_566
C35 Ce2 C21 Ce2 -105.9(5) . 3_566
C34 Ce2 C21 Ce2 109.7(6) . 3_566
C33 Ce2 C21 Ce2 118.9(3) . 3_566
N4 Ce2 C21 Ce2 -24.36(11) 3_566 3_566
N4 C21 C22 C23 43(9) . .
N3 C21 C22 C23 -132(9) . .
Ce2 C21 C22 C23 -46(9) 3_566 .
Ce2 C21 C22 C23 134(8) . .
C21 C22 C23 C24 82(75) . .
C22 C23 C24 C25 -3(73) . .
C22 C23 C24 C26 65(73) . .
C23 C24 C25 C26 108.8(6) . .
C23 C24 C26 C25 -107.4(5) . .
C21 N3 C27 C29 158.7(7) . .
C27' N3 C27 C29 -66.5(12) . .
Ce2 N3 C27 C29 -75.9(10) . .
Ce2 N3 C27 C29 59.1(9) 3_566 .
C21 N3 C27 C28 -79.8(8) . .
C27' N3 C27 C28 55.0(13) . .
Ce2 N3 C27 C28 45.5(10) . .
Ce2 N3 C27 C28 -179.5(6) 3_566 .
C21 N3 C27' C28' -44(2) . .
C27 N3 C27' C28' -104(2) . .
Ce2 N3 C27' C28' 69.9(16) . .
Ce2 N3 C27' C28' 177.4(12) 3_566 .
C21 N3 C27' C29' 92.2(13) . .
C27 N3 C27' C29' 32.4(11) . .
Ce2 N3 C27' C29' -153.6(11) . .
Ce2 N3 C27' C29' -46.2(18) 3_566 .
C21 N4 C30 C31 -161.0(5) . .
Ce2 N4 C30 C31 74.2(6) . .
Ce2 N4 C30 C31 -57.1(5) 3_566 .
C21 N4 C30 C32 76.0(6) . .
Ce2 N4 C30 C32 -48.7(6) . .
Ce2 N4 C30 C32 180.0(3) 3_566 .
N4 Ce2 C33 C40 57.2(6) . .
N3 Ce2 C33 C40 23.6(10) . .
C38 Ce2 C33 C40 -44.5(6) . .
C37 Ce2 C33 C40 -75.2(6) . .
N3 Ce2 C33 C40 132.4(5) 3_566 .
C39 Ce2 C33 C40 -19.3(5) . .
C36 Ce2 C33 C40 -104.5(6) . .
C35 Ce2 C33 C40 -128.8(6) . .
C34 Ce2 C33 C40 -147.6(8) . .
N4 Ce2 C33 C40 172.8(5) 3_566 .
N4 Ce2 C33 C34 -155.1(4) . .
N3 Ce2 C33 C34 171.2(5) . .
C40 Ce2 C33 C34 147.6(8) . .
C38 Ce2 C33 C34 103.2(5) . .
C37 Ce2 C33 C34 72.5(5) . .
N3 Ce2 C33 C34 -80.0(4) 3_566 .
C39 Ce2 C33 C34 128.3(5) . .
C36 Ce2 C33 C34 43.1(4) . .
C35 Ce2 C33 C34 18.8(4) . .
N4 Ce2 C33 C34 -39.6(5) 3_566 .
C40 C33 C34 C35 -1.1(15) . .
Ce2 C33 C34 C35 -48.9(7) . .
C40 C33 C34 Ce2 47.7(9) . .
N4 Ce2 C34 C33 37.3(6) . .
N3 Ce2 C34 C33 -165.9(8) . .
C40 Ce2 C34 C33 -18.1(5) . .
C38 Ce2 C34 C33 -71.6(5) . .
C37 Ce2 C34 C33 -102.8(5) . .
N3 Ce2 C34 C33 99.1(5) 3_566 .
C39 Ce2 C34 C33 -41.0(5) . .
C36 Ce2 C34 C33 -127.3(5) . .
C35 Ce2 C34 C33 -147.2(6) . .
N4 Ce2 C34 C33 146.7(5) 3_566 .
N4 Ce2 C34 C35 -175.5(3) . .
N3 Ce2 C34 C35 -18.7(11) . .
C40 Ce2 C34 C35 129.1(5) . .
C38 Ce2 C34 C35 75.6(4) . .
C37 Ce2 C34 C35 44.3(4) . .
N3 Ce2 C34 C35 -113.7(4) 3_566 .
C39 Ce2 C34 C35 106.2(4) . .
C36 Ce2 C34 C35 19.9(4) . .
C33 Ce2 C34 C35 147.2(6) . .
N4 Ce2 C34 C35 -66.1(4) 3_566 .
C33 C34 C35 C36 -1.4(13) . .
Ce2 C34 C35 C36 -50.4(7) . .
C33 C34 C35 Ce2 49.1(8) . .
N4 Ce2 C35 C36 163.0(8) . .
N3 Ce2 C35 C36 -40.4(5) . .
C40 Ce2 C35 C36 103.9(5) . .
C38 Ce2 C35 C36 45.5(5) . .
C37 Ce2 C35 C36 19.4(5) . .
N3 Ce2 C35 C36 -147.7(4) 3_566 .
C39 Ce2 C35 C36 76.6(5) . .
C34 Ce2 C35 C36 145.2(6) . .
C33 Ce2 C35 C36 126.5(5) . .
N4 Ce2 C35 C36 -100.6(4) 3_566 .
N4 Ce2 C35 C34 17.9(11) . .
N3 Ce2 C35 C34 174.4(3) . .
C40 Ce2 C35 C34 -41.2(5) . .
C38 Ce2 C35 C34 -99.6(5) . .
C37 Ce2 C35 C34 -125.8(5) . .
N3 Ce2 C35 C34 67.1(4) 3_566 .
C39 Ce2 C35 C34 -68.5(5) . .
C36 Ce2 C35 C34 -145.2(6) . .
C33 Ce2 C35 C34 -18.7(4) . .
N4 Ce2 C35 C34 114.2(4) 3_566 .
C34 C35 C36 C37 0.9(14) . .
Ce2 C35 C36 C37 -49.6(9) . .
C34 C35 C36 Ce2 50.6(7) . .
N4 Ce2 C36 C35 -172.6(4) . .
N3 Ce2 C36 C35 152.2(3) . .
C40 Ce2 C36 C35 -71.5(5) . .
C38 Ce2 C36 C35 -124.9(6) . .
C37 Ce2 C36 C35 -146.1(8) . .
N3 Ce2 C36 C35 38.8(5) 3_566 .
C39 Ce2 C36 C35 -99.0(5) . .
C34 Ce2 C36 C35 -19.9(4) . .
C33 Ce2 C36 C35 -43.8(4) . .
N4 Ce2 C36 C35 78.1(4) 3_566 .
N4 Ce2 C36 C37 -26.5(9) . .
N3 Ce2 C36 C37 -61.6(6) . .
C40 Ce2 C36 C37 74.6(7) . .
C38 Ce2 C36 C37 21.2(6) . .
N3 Ce2 C36 C37 -175.1(6) 3_566 .
C39 Ce2 C36 C37 47.2(7) . .
C35 Ce2 C36 C37 146.1(8) . .
C34 Ce2 C36 C37 126.2(7) . .
C33 Ce2 C36 C37 102.3(6) . .
N4 Ce2 C36 C37 -135.8(6) 3_566 .
C35 C36 C37 C38 -1.0(18) . .
Ce2 C36 C37 C38 -50.7(10) . .
C35 C36 C37 Ce2 49.7(9) . .
N4 Ce2 C37 C36 167.8(4) . .
N3 Ce2 C37 C36 125.7(5) . .
C40 Ce2 C37 C36 -101.2(6) . .
C38 Ce2 C37 C36 -144.0(10) . .
N3 Ce2 C37 C36 8.9(10) 3_566 .
C39 Ce2 C37 C36 -123.7(7) . .
C35 Ce2 C37 C36 -19.3(5) . .
C34 Ce2 C37 C36 -43.9(5) . .
C33 Ce2 C37 C36 -73.0(6) . .
N4 Ce2 C37 C36 48.6(6) 3_566 .
N4 Ce2 C37 C38 -48.2(7) . .
N3 Ce2 C37 C38 -90.3(6) . .
C40 Ce2 C37 C38 42.8(7) . .
N3 Ce2 C37 C38 152.9(6) 3_566 .
C39 Ce2 C37 C38 20.3(6) . .
C36 Ce2 C37 C38 144.0(10) . .
C35 Ce2 C37 C38 124.7(7) . .
C34 Ce2 C37 C38 100.1(6) . .
C33 Ce2 C37 C38 71.0(7) . .
N4 Ce2 C37 C38 -167.4(6) 3_566 .
C36 C37 C38 C39 1.5(19) . .
Ce2 C37 C38 C39 -49.6(10) . .
C36 C37 C38 Ce2 51.1(10) . .
N4 Ce2 C38 C39 -71.6(6) . .
N3 Ce2 C38 C39 -121.4(5) . .
C40 Ce2 C38 C39 17.5(5) . .
C37 Ce2 C38 C39 144.9(9) . .
N3 Ce2 C38 C39 27.9(13) 3_566 .
C36 Ce2 C38 C39 124.7(6) . .
C35 Ce2 C38 C39 99.9(6) . .
C34 Ce2 C38 C39 70.2(6) . .
C33 Ce2 C38 C39 41.2(5) . .
N4 Ce2 C38 C39 164.0(5) 3_566 .
N4 Ce2 C38 C37 143.5(5) . .
N3 Ce2 C38 C37 93.8(6) . .
C40 Ce2 C38 C37 -127.3(7) . .
N3 Ce2 C38 C37 -117.0(11) 3_566 .
C39 Ce2 C38 C37 -144.9(9) . .
C36 Ce2 C38 C37 -20.2(5) . .
C35 Ce2 C38 C37 -44.9(6) . .
C34 Ce2 C38 C37 -74.6(6) . .
C33 Ce2 C38 C37 -103.7(6) . .
N4 Ce2 C38 C37 19.2(8) 3_566 .
C37 C38 C39 C40 1.0(19) . .
Ce2 C38 C39 C40 -48.5(11) . .
C37 C38 C39 Ce2 49.5(11) . .
N4 Ce2 C39 C40 -98.5(6) . .
N3 Ce2 C39 C40 -146.7(5) . .
C38 Ce2 C39 C40 147.5(8) . .
C37 Ce2 C39 C40 127.1(6) . .
N3 Ce2 C39 C40 -23.3(7) 3_566 .
C36 Ce2 C39 C40 102.0(6) . .
C35 Ce2 C39 C40 72.3(6) . .
C34 Ce2 C39 C40 43.5(5) . .
C33 Ce2 C39 C40 19.7(5) . .
N4 Ce2 C39 C40 86.7(19) 3_566 .
N4 Ce2 C39 C38 114.0(5) . .
N3 Ce2 C39 C38 65.8(5) . .
C40 Ce2 C39 C38 -147.5(8) . .
C37 Ce2 C39 C38 -20.4(5) . .
N3 Ce2 C39 C38 -170.8(4) 3_566 .
C36 Ce2 C39 C38 -45.5(5) . .
C35 Ce2 C39 C38 -75.2(5) . .
C34 Ce2 C39 C38 -104.0(5) . .
C33 Ce2 C39 C38 -127.8(6) . .
N4 Ce2 C39 C38 -61(2) 3_566 .
C38 C39 C40 C33 -5(2) . .
Ce2 C39 C40 C33 -53.2(11) . .
C38 C39 C40 Ce2 48.0(11) . .
C34 C33 C40 C39 5.3(18) . .
Ce2 C33 C40 C39 53.1(11) . .
C34 C33 C40 Ce2 -47.8(9) . .
N4 Ce2 C40 C39 84.7(5) . .
N3 Ce2 C40 C39 44.9(6) . .
C38 Ce2 C40 C39 -19.6(5) . .
C37 Ce2 C40 C39 -44.7(5) . .
N3 Ce2 C40 C39 163.1(5) 3_566 .
C36 Ce2 C40 C39 -74.2(5) . .
C35 Ce2 C40 C39 -103.2(5) . .
C34 Ce2 C40 C39 -126.7(6) . .
C33 Ce2 C40 C39 -145.4(8) . .
N4 Ce2 C40 C39 -157.6(5) 3_566 .
N4 Ce2 C40 C33 -129.9(5) . .
N3 Ce2 C40 C33 -169.8(4) . .
C38 Ce2 C40 C33 125.8(6) . .
C37 Ce2 C40 C33 100.7(5) . .
N3 Ce2 C40 C33 -51.6(6) 3_566 .
C39 Ce2 C40 C33 145.4(9) . .
C36 Ce2 C40 C33 71.2(5) . .
C35 Ce2 C40 C33 42.2(5) . .
C34 Ce2 C40 C33 18.7(4) . .
N4 Ce2 C40 C33 -12.2(8) 3_566 .
